data_2229936
loop_
_publ_author_name
'Daouda, Ballo'
'Brelot, Lydia'
'Doumbia, Mouhamadou Lamine'
'Essassi, El Mokhtar'
'Ng, Seik Weng'

_publ_section_title
;
 3-{2-[(3-Phenylquinoxalin-2-yl)oxy]ethyl}-1,3-oxazolidin-2-one
;
_journal_coeditor_code BT5521
_journal_issue 5
_journal_name_full 'Acta Crystallographica Section E'
_journal_page_first o1235
_journal_paper_doi 10.1107/S1600536811014632
_journal_volume 67
_journal_year 2011
_chemical_formula_iupac 'C19 H17 N3 O3'
_chemical_formula_moiety 'C19 H17 N3 O3'
_chemical_formula_sum 'C19 H17 N3 O3'
_chemical_formula_weight 335.36
_chemical_name_systematic
;
3-{2-[(3-Phenylquinoxalin-2-yl)oxy]ethyl}-1,3-oxazolidin-2-one
;
_space_group_IT_number 29
_symmetry_cell_setting orthorhombic
_symmetry_space_group_name_Hall 'P 2c -2ac'
_symmetry_space_group_name_H-M 'P c a 21'
_atom_sites_solution_hydrogens geom
_atom_sites_solution_primary direct
_atom_sites_solution_secondary difmap
_audit_creation_method SHELXL97
_cell_angle_alpha 90.00
_cell_angle_beta 90.00
_cell_angle_gamma 90.00
_cell_formula_units_Z 8
_cell_length_a 10.1392(4)
_cell_length_b 9.1398(4)
_cell_length_c 34.8462(15)
_cell_measurement_reflns_used 9872
_cell_measurement_temperature 173(2)
_cell_measurement_theta_max 29.98
_cell_measurement_theta_min 2.32
_cell_volume 3229.2(2)
_computing_cell_refinement 'SAINT (Bruker, 2008)'
_computing_data_collection 'APEX2 (Bruker, 2008)'
_computing_data_reduction 'SAINT (Bruker, 2008)'
_computing_molecular_graphics 'X-SEED (Barbour, 2001)'
_computing_publication_material 'publCIF (Westrip, 2010)'
_computing_structure_refinement 'SHELXL97 (Sheldrick, 2008)'
_computing_structure_solution 'SHELXS97 (Sheldrick, 2008)'
_diffrn_ambient_temperature 173(2)
_diffrn_measured_fraction_theta_full 0.996
_diffrn_measured_fraction_theta_max 0.996
_diffrn_measurement_device_type 'Bruker X8 APEXII'
_diffrn_measurement_method '\f and \w'
_diffrn_radiation_monochromator graphite
_diffrn_radiation_source 'fine-focus sealed tube'
_diffrn_radiation_type MoK\a
_diffrn_radiation_wavelength 0.71073
_diffrn_reflns_av_R_equivalents 0.0290
_diffrn_reflns_av_sigmaI/netI 0.0223
_diffrn_reflns_limit_h_max 14
_diffrn_reflns_limit_h_min -14
_diffrn_reflns_limit_k_max 12
_diffrn_reflns_limit_k_min -12
_diffrn_reflns_limit_l_max 47
_diffrn_reflns_limit_l_min -49
_diffrn_reflns_number 25550
_diffrn_reflns_theta_full 30.01
_diffrn_reflns_theta_max 30.01
_diffrn_reflns_theta_min 2.52
_diffrn_standards_decay_% 0
_diffrn_standards_interval_count 0
_diffrn_standards_interval_time 0
_diffrn_standards_number 0
_exptl_absorpt_coefficient_mu 0.095
_exptl_absorpt_correction_type none
_exptl_crystal_colour colourless
_exptl_crystal_density_diffrn 1.380
_exptl_crystal_density_method 'not measured'
_exptl_crystal_description prism
_exptl_crystal_F_000 1408
_exptl_crystal_size_max 0.40
_exptl_crystal_size_mid 0.35
_exptl_crystal_size_min 0.30
_refine_diff_density_max 0.320
_refine_diff_density_min -0.214
_refine_ls_abs_structure_details '4149 Friedel pairs merged'
_refine_ls_extinction_method none
_refine_ls_goodness_of_fit_ref 1.032
_refine_ls_hydrogen_treatment constr
_refine_ls_matrix_type full
_refine_ls_number_parameters 451
_refine_ls_number_reflns 4767
_refine_ls_number_restraints 1
_refine_ls_restrained_S_all 1.032
_refine_ls_R_factor_all 0.0580
_refine_ls_R_factor_gt 0.0473
_refine_ls_shift/su_max 0.001
_refine_ls_shift/su_mean 0.001
_refine_ls_structure_factor_coef Fsqd
_refine_ls_weighting_details 'calc w = 1/[\s^2^(Fo^2^)+(0.0525P)^2^+1.9526P] where P=(Fo^2^+2Fc^2^)/3'
_refine_ls_weighting_scheme calc
_refine_ls_wR_factor_gt 0.1152
_refine_ls_wR_factor_ref 0.1225
_reflns_number_gt 4101
_reflns_number_total 4767
_reflns_threshold_expression I>2\s(I)
_cod_data_source_file bt5521.cif
_cod_data_source_block I
_cod_database_code 2229936
_cod_database_fobs_code 2229936

loop_
_symmetry_equiv_pos_as_xyz
'x, y, z'
'-x, -y, z+1/2'
'-x+1/2, y, z+1/2'
'x+1/2, -y, z'

loop_
_atom_site_type_symbol
_atom_site_label
_atom_site_fract_x
_atom_site_fract_y
_atom_site_fract_z
_atom_site_U_iso_or_equiv
_atom_site_adp_type
_atom_site_calc_flag
_atom_site_refinement_flags
_atom_site_occupancy
_atom_site_symmetry_multiplicity
_atom_site_disorder_assembly
_atom_site_disorder_group
O O1 0.3755(2) 0.6241(2) 0.49991(7) 0.0238(4) Uani d . 1 1 . .
O O2 0.1310(2) 0.3976(3) 0.55878(9) 0.0433(6) Uani d . 1 1 . .
O O3 0.2900(3) 0.3586(3) 0.60256(7) 0.0380(6) Uani d . 1 1 . .
O O4 0.3780(2) 0.8711(2) 0.79097(7) 0.0236(5) Uani d . 1 1 . .
O O5 0.6231(2) 1.1037(3) 0.73247(9) 0.0426(6) Uani d . 1 1 . .
O O6 0.4633(2) 1.1405(3) 0.68853(7) 0.0378(6) Uani d . 1 1 . .
N N1 0.5295(2) 0.7359(3) 0.46162(7) 0.0231(5) Uani d . 1 1 . .
N N2 0.4634(3) 1.0015(3) 0.49854(11) 0.0229(7) Uani d . 1 1 . .
N N3 0.3471(2) 0.3614(3) 0.54162(8) 0.0251(5) Uani d . 1 1 . .
N N4 0.2237(2) 0.7592(3) 0.82911(7) 0.0218(5) Uani d . 1 1 . .
N N5 0.2891(3) 0.4944(3) 0.79247(12) 0.0257(7) Uani d . 1 1 . .
N N6 0.4059(2) 1.1361(3) 0.74966(8) 0.0233(5) Uani d . 1 1 . .
C C1 0.5889(3) 0.8656(4) 0.45148(9) 0.0238(7) Uani d . 1 1 . .
C C2 0.6894(3) 0.8632(4) 0.42211(8) 0.0264(7) Uani d . 1 1 . .
H H2 0.7162 0.7739 0.4105 0.032 Uiso calc R 1 1 . .
C C3 0.7450(5) 0.9938(4) 0.41148(15) 0.0316(10) Uani d . 1 1 . .
H H3 0.8122 0.9931 0.3925 0.038 Uiso calc R 1 1 . .
C C4 0.7080(3) 1.1262(5) 0.42711(10) 0.0307(8) Uani d . 1 1 . .
H H4 0.7466 1.2147 0.4183 0.037 Uiso calc R 1 1 . .
C C5 0.6123(4) 1.1283(4) 0.45641(10) 0.0293(7) Uani d . 1 1 . .
H H5 0.5876 1.2180 0.4681 0.035 Uiso calc R 1 1 . .
C C6 0.5546(3) 0.9977(3) 0.46791(10) 0.0232(8) Uani d . 1 1 . .
C C7 0.4435(3) 0.7436(3) 0.48952(8) 0.0208(5) Uani d . 1 1 . .
C C8 0.4129(2) 0.8775(3) 0.50968(8) 0.0205(5) Uani d . 1 1 . .
C C9 0.3280(3) 0.8803(3) 0.54447(8) 0.0221(5) Uani d . 1 1 . .
C C10 0.3353(3) 0.7709(4) 0.57228(8) 0.0268(6) Uani d . 1 1 . .
H H10 0.3893 0.6875 0.5681 0.032 Uiso calc R 1 1 . .
C C11 0.2637(3) 0.7835(4) 0.60623(9) 0.0333(7) Uani d . 1 1 . .
H H11 0.2688 0.7088 0.6251 0.040 Uiso calc R 1 1 . .
C C12 0.1847(3) 0.9053(4) 0.61239(9) 0.0354(8) Uani d . 1 1 . .
H H12 0.1376 0.9154 0.6358 0.042 Uiso calc R 1 1 . .
C C13 0.1748(4) 1.0128(4) 0.58411(14) 0.0321(9) Uani d . 1 1 . .
H H13 0.1169 1.0935 0.5875 0.038 Uiso calc R 1 1 . .
C C14 0.2494(5) 1.0014(3) 0.55127(15) 0.0298(10) Uani d . 1 1 . .
H H14 0.2469 1.0781 0.5329 0.036 Uiso calc R 1 1 . .
C C15 0.4161(4) 0.4879(3) 0.48313(12) 0.0251(8) Uani d . 1 1 . .
H H15A 0.5103 0.4689 0.4888 0.030 Uiso calc R 1 1 . .
H H15B 0.4044 0.4907 0.4549 0.030 Uiso calc R 1 1 . .
C C16 0.3308(3) 0.3702(4) 0.50051(10) 0.0271(7) Uani d . 1 1 . .
H H16A 0.2372 0.3907 0.4945 0.033 Uiso calc R 1 1 . .
H H16B 0.3539 0.2747 0.4889 0.033 Uiso calc R 1 1 . .
C C17 0.2459(3) 0.3749(3) 0.56612(10) 0.0295(6) Uani d . 1 1 . .
C C18 0.4324(4) 0.3412(6) 0.60200(11) 0.0493(10) Uani d . 1 1 . .
H H18A 0.4597 0.2588 0.6186 0.059 Uiso calc R 1 1 . .
H H18B 0.4766 0.4315 0.6109 0.059 Uiso calc R 1 1 . .
C C19 0.4661(3) 0.3101(4) 0.56046(9) 0.0269(6) Uani d . 1 1 . .
H H19A 0.5447 0.3657 0.5520 0.032 Uiso calc R 1 1 . .
H H19B 0.4808 0.2044 0.5559 0.032 Uiso calc R 1 1 . .
C C20 0.1637(3) 0.6307(4) 0.84002(9) 0.0209(6) Uani d . 1 1 . .
C C21 0.0673(3) 0.6295(4) 0.86756(11) 0.0289(7) Uani d . 1 1 . .
H H21 0.0413 0.7194 0.8790 0.035 Uiso calc R 1 1 . .
C C22 0.0066(5) 0.5014(4) 0.87928(13) 0.0317(11) Uani d . 1 1 . .
H H22 -0.0590 0.5017 0.8988 0.038 Uiso calc R 1 1 . .
C C23 0.0464(4) 0.3684(4) 0.86090(11) 0.0327(8) Uani d . 1 1 . .
H H23 0.0046 0.2795 0.8681 0.039 Uiso calc R 1 1 . .
C C24 0.1396(4) 0.3652(4) 0.83418(13) 0.0319(8) Uani d . 1 1 . .
H H24 0.1646 0.2742 0.8232 0.038 Uiso calc R 1 1 . .
C C25 0.2034(4) 0.4973(3) 0.82158(12) 0.0237(8) Uani d . 1 1 . .
C C26 0.3085(3) 0.7517(3) 0.80137(8) 0.0205(5) Uani d . 1 1 . .
C C27 0.3400(3) 0.6188(3) 0.78065(8) 0.0215(5) Uani d . 1 1 . .
C C28 0.4249(3) 0.6163(3) 0.74596(8) 0.0216(5) Uani d . 1 1 . .
C C29 0.4178(3) 0.7269(4) 0.71840(9) 0.0277(6) Uani d . 1 1 . .
H H29 0.3636 0.8102 0.7227 0.033 Uiso calc R 1 1 . .
C C30 0.4903(3) 0.7147(4) 0.68470(9) 0.0333(7) Uani d . 1 1 . .
H H30 0.4852 0.7897 0.6659 0.040 Uiso calc R 1 1 . .
C C31 0.5706(3) 0.5932(4) 0.67837(10) 0.0352(7) Uani d . 1 1 . .
H H31 0.6195 0.5855 0.6552 0.042 Uiso calc R 1 1 . .
C C32 0.5793(5) 0.4847(4) 0.70545(15) 0.0358(10) Uani d . 1 1 . .
H H32 0.6336 0.4017 0.7009 0.043 Uiso calc R 1 1 . .
C C33 0.5080(4) 0.4961(3) 0.73990(14) 0.0237(9) Uani d . 1 1 . .
H H33 0.5162 0.4225 0.7590 0.028 Uiso calc R 1 1 . .
C C34 0.3381(4) 1.0076(3) 0.80828(14) 0.0258(8) Uani d . 1 1 . .
H H34A 0.3516 1.0042 0.8364 0.031 Uiso calc R 1 1 . .
H H34B 0.2435 1.0265 0.8032 0.031 Uiso calc R 1 1 . .
C C35 0.4223(3) 1.1268(3) 0.79058(9) 0.0225(6) Uani d . 1 1 . .
H H35A 0.3987 1.2220 0.8023 0.027 Uiso calc R 1 1 . .
H H35B 0.5162 1.1072 0.7965 0.027 Uiso calc R 1 1 . .
C C36 0.5075(3) 1.1237(3) 0.72500(10) 0.0283(6) Uani d . 1 1 . .
C C37 0.3211(4) 1.1544(5) 0.68928(11) 0.0441(9) Uani d . 1 1 . .
H H37A 0.2787 1.0623 0.6808 0.053 Uiso calc R 1 1 . .
H H37B 0.2918 1.2347 0.6722 0.053 Uiso calc R 1 1 . .
C C38 0.2867(3) 1.1876(3) 0.73069(9) 0.0264(6) Uani d . 1 1 . .
H H38A 0.2724 1.2936 0.7349 0.032 Uiso calc R 1 1 . .
H H38B 0.2078 1.1327 0.7392 0.032 Uiso calc R 1 1 . .

loop_
_atom_site_aniso_label
_atom_site_aniso_U_11
_atom_site_aniso_U_22
_atom_site_aniso_U_33
_atom_site_aniso_U_12
_atom_site_aniso_U_13
_atom_site_aniso_U_23
O1 0.0227(10) 0.0214(10) 0.0272(10) 0.0002(9) 0.0067(8) -0.0008(8)
O2 0.0246(10) 0.0476(15) 0.0577(16) 0.0079(10) 0.0092(11) 0.0058(13)
O3 0.0388(13) 0.0437(14) 0.0314(12) 0.0074(11) 0.0109(10) 0.0041(11)
O4 0.0293(11) 0.0163(9) 0.0252(10) -0.0016(8) 0.0032(9) -0.0011(8)
O5 0.0239(11) 0.0443(14) 0.0596(17) 0.0070(10) 0.0094(11) 0.0058(13)
O6 0.0382(13) 0.0409(14) 0.0342(12) 0.0083(11) 0.0118(10) 0.0039(11)
N1 0.0240(10) 0.0263(12) 0.0190(10) 0.0006(9) 0.0022(8) 0.0018(9)
N2 0.0232(16) 0.0223(15) 0.0231(15) -0.0025(8) 0.0064(13) 0.0012(9)
N3 0.0206(10) 0.0283(13) 0.0263(12) 0.0009(9) 0.0006(9) 0.0047(10)
N4 0.0238(11) 0.0215(11) 0.0201(10) -0.0001(9) -0.0031(8) -0.0013(9)
N5 0.0267(17) 0.0215(16) 0.0289(17) 0.0000(9) -0.0015(14) -0.0010(9)
N6 0.0191(10) 0.0226(11) 0.0281(12) 0.0002(9) 0.0021(9) 0.0030(10)
C1 0.0219(13) 0.0323(17) 0.0173(12) -0.0003(12) 0.0013(10) 0.0039(12)
C2 0.0294(14) 0.0388(18) 0.0109(11) -0.0004(13) 0.0079(11) -0.0013(12)
C3 0.029(2) 0.041(3) 0.026(2) -0.0077(12) 0.0040(16) 0.0064(12)
C4 0.0256(15) 0.0408(19) 0.0256(15) -0.0087(14) 0.0061(12) 0.0095(14)
C5 0.0314(16) 0.0314(17) 0.0251(15) -0.0041(14) 0.0011(12) 0.0051(14)
C6 0.0150(13) 0.041(2) 0.0132(14) -0.0022(10) 0.0051(12) 0.0045(10)
C7 0.0210(11) 0.0216(13) 0.0199(12) -0.0006(10) -0.0003(9) 0.0022(10)
C8 0.0177(11) 0.0246(13) 0.0191(11) 0.0001(10) 0.0002(9) 0.0003(10)
C9 0.0193(11) 0.0236(13) 0.0234(12) -0.0032(10) 0.0016(9) -0.0031(11)
C10 0.0263(13) 0.0334(15) 0.0207(12) -0.0014(12) 0.0007(10) 0.0001(12)
C11 0.0333(15) 0.0439(18) 0.0227(13) -0.0083(14) -0.0002(11) 0.0020(14)
C12 0.0290(15) 0.052(2) 0.0250(14) -0.0129(14) 0.0094(12) -0.0111(14)
C13 0.0248(17) 0.0318(18) 0.040(2) -0.0047(12) 0.0084(16) -0.0117(14)
C14 0.0236(17) 0.032(2) 0.034(3) -0.0045(11) 0.0093(15) -0.0036(12)
C15 0.035(2) 0.0204(16) 0.0197(17) 0.0014(11) 0.0060(14) -0.0005(10)
C16 0.0282(15) 0.0248(15) 0.0283(14) -0.0025(12) -0.0027(12) 0.0000(13)
C17 0.0297(14) 0.0204(13) 0.0384(16) 0.0025(12) 0.0078(12) 0.0047(13)
C18 0.0375(18) 0.082(3) 0.0287(17) 0.0145(19) 0.0006(14) 0.0080(19)
C19 0.0222(12) 0.0308(15) 0.0278(13) 0.0016(11) -0.0015(11) 0.0009(12)
C20 0.0219(13) 0.0229(14) 0.0180(12) -0.0011(11) -0.0073(10) -0.0006(11)
C21 0.0255(14) 0.0301(16) 0.0311(16) 0.0009(13) -0.0028(12) -0.0037(14)
C22 0.027(2) 0.051(3) 0.0172(18) -0.0041(13) -0.0003(14) 0.0041(12)
C23 0.0376(17) 0.0300(17) 0.0305(17) -0.0089(14) -0.0037(14) 0.0071(15)
C24 0.0309(16) 0.0213(16) 0.043(2) -0.0030(13) 0.0021(14) 0.0012(15)
C25 0.0278(17) 0.0116(14) 0.032(2) -0.0009(9) -0.0067(15) 0.0007(9)
C26 0.0214(11) 0.0179(12) 0.0223(12) 0.0000(10) -0.0047(9) -0.0006(10)
C27 0.0219(12) 0.0196(12) 0.0229(12) -0.0001(10) 0.0015(9) -0.0013(10)
C28 0.0194(11) 0.0249(13) 0.0205(12) -0.0026(10) 0.0016(9) -0.0041(11)
C29 0.0263(13) 0.0281(14) 0.0287(14) 0.0001(12) -0.0017(11) 0.0003(12)
C30 0.0342(15) 0.0446(19) 0.0210(13) -0.0078(14) 0.0007(11) 0.0033(14)
C31 0.0323(16) 0.046(2) 0.0279(15) -0.0129(14) 0.0085(12) -0.0145(14)
C32 0.0286(19) 0.0362(19) 0.043(2) -0.0036(14) 0.0104(18) -0.0176(16)
C33 0.0234(17) 0.0167(16) 0.031(2) -0.0016(9) -0.0030(14) -0.0027(10)
C34 0.0269(18) 0.0196(16) 0.0310(19) 0.0011(10) -0.0013(15) -0.0046(11)
C35 0.0219(13) 0.0165(12) 0.0290(14) -0.0025(11) -0.0013(11) -0.0021(11)
C36 0.0278(14) 0.0212(13) 0.0358(16) 0.0032(11) 0.0082(12) 0.0026(12)
C37 0.0394(18) 0.064(3) 0.0284(16) 0.0063(17) -0.0006(14) 0.0040(17)
C38 0.0216(12) 0.0284(14) 0.0293(14) 0.0007(11) -0.0016(11) -0.0013(12)

loop_
_atom_type_symbol
_atom_type_description
_atom_type_scat_dispersion_real
_atom_type_scat_dispersion_imag
_atom_type_scat_source
C C 0.0033 0.0000 'International Tables Vol C Tables 4.2.6.8 and 6.1.1.4'
H H 0.0000 0.0000 'International Tables Vol C Tables 4.2.6.8 and 6.1.1.4'
N N 0.0061 0.0000 'International Tables Vol C Tables 4.2.6.8 and 6.1.1.4'
O O 0.0106 0.0000 'International Tables Vol C Tables 4.2.6.8 and 6.1.1.4'

loop_
_geom_angle_atom_site_label_1
_geom_angle_atom_site_label_2
_geom_angle_atom_site_label_3
_geom_angle_site_symmetry_1
_geom_angle_site_symmetry_3
_geom_angle
_geom_angle_publ_flag
C7 O1 C15 . . 116.6(2) ?
C17 O3 C18 . . 109.1(3) ?
C26 O4 C34 . . 116.1(3) ?
C36 O6 C37 . . 108.8(2) ?
C7 N1 C1 . . 115.8(3) ?
C8 N2 C6 . . 117.4(3) ?
C17 N3 C16 . . 122.6(3) ?
C17 N3 C19 . . 112.2(3) ?
C16 N3 C19 . . 124.2(3) ?
C26 N4 C20 . . 117.0(3) ?
C27 N5 C25 . . 118.4(3) ?
C36 N6 C35 . . 122.6(3) ?
C36 N6 C38 . . 111.9(3) ?
C35 N6 C38 . . 124.4(2) ?
N1 C1 C6 . . 122.5(3) ?
N1 C1 C2 . . 118.5(3) ?
C6 C1 C2 . . 119.0(3) ?
C3 C2 C1 . . 117.9(4) ?
C3 C2 H2 . . 121.0 ?
C1 C2 H2 . . 121.0 ?
C2 C3 C4 . . 123.0(4) ?
C2 C3 H3 . . 118.5 ?
C4 C3 H3 . . 118.5 ?
C3 C4 C5 . . 119.1(4) ?
C3 C4 H4 . . 120.5 ?
C5 C4 H4 . . 120.5 ?
C6 C5 C4 . . 119.2(4) ?
C6 C5 H5 . . 120.4 ?
C4 C5 H5 . . 120.4 ?
C1 C6 C5 . . 121.7(3) ?
C1 C6 N2 . . 120.0(3) ?
C5 C6 N2 . . 118.2(3) ?
N1 C7 O1 . . 120.0(3) ?
N1 C7 C8 . . 123.4(3) ?
O1 C7 C8 . . 116.6(2) ?
N2 C8 C7 . . 120.5(3) ?
N2 C8 C9 . . 117.1(3) ?
C7 C8 C9 . . 122.4(2) ?
C14 C9 C10 . . 119.0(3) ?
C14 C9 C8 . . 119.1(3) ?
C10 C9 C8 . . 121.6(3) ?
C9 C10 C11 . . 120.2(3) ?
C9 C10 H10 . . 119.9 ?
C11 C10 H10 . . 119.9 ?
C12 C11 C10 . . 119.9(3) ?
C12 C11 H11 . . 120.1 ?
C10 C11 H11 . . 120.1 ?
C11 C12 C13 . . 119.8(3) ?
C11 C12 H12 . . 120.1 ?
C13 C12 H12 . . 120.1 ?
C14 C13 C12 . . 119.6(4) ?
C14 C13 H13 . . 120.2 ?
C12 C13 H13 . . 120.2 ?
C13 C14 C9 . . 121.3(4) ?
C13 C14 H14 . . 119.3 ?
C9 C14 H14 . . 119.3 ?
O1 C15 C16 . . 106.9(3) ?
O1 C15 H15A . . 110.3 ?
C16 C15 H15A . . 110.3 ?
O1 C15 H15B . . 110.3 ?
C16 C15 H15B . . 110.3 ?
H15A C15 H15B . . 108.6 ?
N3 C16 C15 . . 111.9(3) ?
N3 C16 H16A . . 109.2 ?
C15 C16 H16A . . 109.2 ?
N3 C16 H16B . . 109.2 ?
C15 C16 H16B . . 109.2 ?
H16A C16 H16B . . 107.9 ?
O2 C17 N3 . . 128.2(3) ?
O2 C17 O3 . . 122.3(3) ?
N3 C17 O3 . . 109.5(3) ?
O3 C18 C19 . . 105.0(3) ?
O3 C18 H18A . . 110.8 ?
C19 C18 H18A . . 110.8 ?
O3 C18 H18B . . 110.8 ?
C19 C18 H18B . . 110.8 ?
H18A C18 H18B . . 108.8 ?
N3 C19 C18 . . 100.6(3) ?
N3 C19 H19A . . 111.7 ?
C18 C19 H19A . . 111.7 ?
N3 C19 H19B . . 111.7 ?
C18 C19 H19B . . 111.7 ?
H19A C19 H19B . . 109.4 ?
C21 C20 N4 . . 121.0(3) ?
C21 C20 C25 . . 120.4(3) ?
N4 C20 C25 . . 118.5(3) ?
C20 C21 C22 . . 122.1(4) ?
C20 C21 H21 . . 119.0 ?
C22 C21 H21 . . 119.0 ?
C21 C22 C23 . . 117.4(4) ?
C21 C22 H22 . . 121.3 ?
C23 C22 H22 . . 121.3 ?
C24 C23 C22 . . 122.2(4) ?
C24 C23 H23 . . 118.9 ?
C22 C23 H23 . . 118.9 ?
C23 C24 C25 . . 121.0(4) ?
C23 C24 H24 . . 119.5 ?
C25 C24 H24 . . 119.5 ?
N5 C25 C20 . . 122.6(3) ?
N5 C25 C24 . . 120.5(3) ?
C20 C25 C24 . . 116.8(4) ?
N4 C26 O4 . . 120.3(3) ?
N4 C26 C27 . . 124.3(3) ?
O4 C26 C27 . . 115.4(2) ?
N5 C27 C26 . . 118.8(3) ?
N5 C27 C28 . . 118.0(3) ?
C26 C27 C28 . . 123.2(3) ?
C29 C28 C33 . . 119.7(3) ?
C29 C28 C27 . . 121.2(3) ?
C33 C28 C27 . . 119.0(3) ?
C30 C29 C28 . . 119.7(3) ?
C30 C29 H29 . . 120.1 ?
C28 C29 H29 . . 120.1 ?
C29 C30 C31 . . 120.4(3) ?
C29 C30 H30 . . 119.8 ?
C31 C30 H30 . . 119.8 ?
C32 C31 C30 . . 120.3(3) ?
C32 C31 H31 . . 119.9 ?
C30 C31 H31 . . 119.9 ?
C31 C32 C33 . . 120.1(4) ?
C31 C32 H32 . . 120.0 ?
C33 C32 H32 . . 120.0 ?
C28 C33 C32 . . 119.8(4) ?
C28 C33 H33 . . 120.1 ?
C32 C33 H33 . . 120.1 ?
O4 C34 C35 . . 107.0(3) ?
O4 C34 H34A . . 110.3 ?
C35 C34 H34A . . 110.3 ?
O4 C34 H34B . . 110.3 ?
C35 C34 H34B . . 110.3 ?
H34A C34 H34B . . 108.6 ?
N6 C35 C34 . . 112.4(3) ?
N6 C35 H35A . . 109.1 ?
C34 C35 H35A . . 109.1 ?
N6 C35 H35B . . 109.1 ?
C34 C35 H35B . . 109.1 ?
H35A C35 H35B . . 107.9 ?
O5 C36 N6 . . 127.9(3) ?
O5 C36 O6 . . 122.5(3) ?
N6 C36 O6 . . 109.6(3) ?
O6 C37 C38 . . 105.3(3) ?
O6 C37 H37A . . 110.7 ?
C38 C37 H37A . . 110.7 ?
O6 C37 H37B . . 110.7 ?
C38 C37 H37B . . 110.7 ?
H37A C37 H37B . . 108.8 ?
N6 C38 C37 . . 100.1(3) ?
N6 C38 H38A . . 111.7 ?
C37 C38 H38A . . 111.7 ?
N6 C38 H38B . . 111.7 ?
C37 C38 H38B . . 111.7 ?
H38A C38 H38B . . 109.5 ?

loop_
_geom_bond_atom_site_label_1
_geom_bond_atom_site_label_2
_geom_bond_site_symmetry_2
_geom_bond_distance
_geom_bond_publ_flag
O1 C7 . 1.342(3) ?
O1 C15 . 1.436(4) ?
O2 C17 . 1.210(4) ?
O3 C17 . 1.355(4) ?
O3 C18 . 1.452(5) ?
O4 C26 . 1.349(4) ?
O4 C34 . 1.444(4) ?
O5 C36 . 1.214(4) ?
O6 C36 . 1.356(4) ?
O6 C37 . 1.448(4) ?
N1 C7 . 1.308(4) ?
N1 C1 . 1.376(4) ?
N2 C8 . 1.303(4) ?
N2 C6 . 1.413(5) ?
N3 C17 . 1.341(4) ?
N3 C16 . 1.444(4) ?
N3 C19 . 1.451(4) ?
N4 C26 . 1.295(4) ?
N4 C20 . 1.376(4) ?
N5 C27 . 1.316(4) ?
N5 C25 . 1.336(5) ?
N6 C36 . 1.347(4) ?
N6 C35 . 1.438(4) ?
N6 C38 . 1.456(4) ?
C1 C6 . 1.380(5) ?
C1 C2 . 1.445(4) ?
C2 C3 . 1.372(5) ?
C2 H2 . 0.9500 ?
C3 C4 . 1.379(6) ?
C3 H3 . 0.9500 ?
C4 C5 . 1.409(5) ?
C4 H4 . 0.9500 ?
C5 C6 . 1.389(5) ?
C5 H5 . 0.9500 ?
C7 C8 . 1.445(4) ?
C8 C9 . 1.487(4) ?
C9 C14 . 1.385(5) ?
C9 C10 . 1.394(4) ?
C10 C11 . 1.393(4) ?
C10 H10 . 0.9500 ?
C11 C12 . 1.388(5) ?
C11 H11 . 0.9500 ?
C12 C13 . 1.396(6) ?
C12 H12 . 0.9500 ?
C13 C14 . 1.375(7) ?
C13 H13 . 0.9500 ?
C14 H14 . 0.9500 ?
C15 C16 . 1.508(5) ?
C15 H15A . 0.9900 ?
C15 H15B . 0.9900 ?
C16 H16A . 0.9900 ?
C16 H16B . 0.9900 ?
C18 C19 . 1.514(5) ?
C18 H18A . 0.9900 ?
C18 H18B . 0.9900 ?
C19 H19A . 0.9900 ?
C19 H19B . 0.9900 ?
C20 C21 . 1.370(5) ?
C20 C25 . 1.436(5) ?
C21 C22 . 1.385(5) ?
C21 H21 . 0.9500 ?
C22 C23 . 1.432(6) ?
C22 H22 . 0.9500 ?
C23 C24 . 1.327(6) ?
C23 H23 . 0.9500 ?
C24 C25 . 1.438(5) ?
C24 H24 . 0.9500 ?
C26 C27 . 1.448(4) ?
C27 C28 . 1.484(4) ?
C28 C29 . 1.397(4) ?
C28 C33 . 1.401(4) ?
C29 C30 . 1.390(4) ?
C29 H29 . 0.9500 ?
C30 C31 . 1.395(5) ?
C30 H30 . 0.9500 ?
C31 C32 . 1.372(6) ?
C31 H31 . 0.9500 ?
C32 C33 . 1.405(7) ?
C32 H32 . 0.9500 ?
C33 H33 . 0.9500 ?
C34 C35 . 1.515(5) ?
C34 H34A . 0.9900 ?
C34 H34B . 0.9900 ?
C35 H35A . 0.9900 ?
C35 H35B . 0.9900 ?
C37 C38 . 1.515(5) ?
C37 H37A . 0.9900 ?
C37 H37B . 0.9900 ?
C38 H38A . 0.9900 ?
C38 H38B . 0.9900 ?

loop_
_geom_torsion_atom_site_label_1
_geom_torsion_atom_site_label_2
_geom_torsion_atom_site_label_3
_geom_torsion_atom_site_label_4
_geom_torsion_site_symmetry_1
_geom_torsion_site_symmetry_2
_geom_torsion_site_symmetry_3
_geom_torsion_site_symmetry_4
_geom_torsion
_geom_torsion_publ_flag
C7 N1 C1 C6 . . . . -3.9(5) ?
C7 N1 C1 C2 . . . . 177.0(3) ?
N1 C1 C2 C3 . . . . 178.1(4) ?
C6 C1 C2 C3 . . . . -1.0(5) ?
C1 C2 C3 C4 . . . . -0.9(7) ?
C2 C3 C4 C5 . . . . 2.5(7) ?
C3 C4 C5 C6 . . . . -2.1(5) ?
N1 C1 C6 C5 . . . . -177.8(3) ?
C2 C1 C6 C5 . . . . 1.3(5) ?
N1 C1 C6 N2 . . . . 5.4(5) ?
C2 C1 C6 N2 . . . . -175.5(3) ?
C4 C5 C6 C1 . . . . 0.2(5) ?
C4 C5 C6 N2 . . . . 177.1(3) ?
C8 N2 C6 C1 . . . . -1.2(5) ?
C8 N2 C6 C5 . . . . -178.1(4) ?
C1 N1 C7 O1 . . . . 176.3(3) ?
C1 N1 C7 C8 . . . . -1.5(4) ?
C15 O1 C7 N1 . . . . 9.0(4) ?
C15 O1 C7 C8 . . . . -173.0(3) ?
C6 N2 C8 C7 . . . . -4.0(5) ?
C6 N2 C8 C9 . . . . 173.8(3) ?
N1 C7 C8 N2 . . . . 5.7(4) ?
O1 C7 C8 N2 . . . . -172.3(3) ?
N1 C7 C8 C9 . . . . -172.0(3) ?
O1 C7 C8 C9 . . . . 10.1(4) ?
N2 C8 C9 C14 . . . . 34.6(4) ?
C7 C8 C9 C14 . . . . -147.7(3) ?
N2 C8 C9 C10 . . . . -138.9(3) ?
C7 C8 C9 C10 . . . . 38.8(4) ?
C14 C9 C10 C11 . . . . 0.4(5) ?
C8 C9 C10 C11 . . . . 173.9(3) ?
C9 C10 C11 C12 . . . . 0.0(5) ?
C10 C11 C12 C13 . . . . 1.7(5) ?
C11 C12 C13 C14 . . . . -3.8(6) ?
C12 C13 C14 C9 . . . . 4.3(7) ?
C10 C9 C14 C13 . . . . -2.6(6) ?
C8 C9 C14 C13 . . . . -176.3(4) ?
C7 O1 C15 C16 . . . . 177.1(3) ?
C17 N3 C16 C15 . . . . 123.2(3) ?
C19 N3 C16 C15 . . . . -69.1(4) ?
O1 C15 C16 N3 . . . . -60.9(4) ?
C16 N3 C17 O2 . . . . -1.2(5) ?
C19 N3 C17 O2 . . . . -170.2(3) ?
C16 N3 C17 O3 . . . . 178.6(3) ?
C19 N3 C17 O3 . . . . 9.6(4) ?
C18 O3 C17 O2 . . . . -176.8(4) ?
C18 O3 C17 N3 . . . . 3.4(4) ?
C17 O3 C18 C19 . . . . -14.1(4) ?
C17 N3 C19 C18 . . . . -17.4(4) ?
C16 N3 C19 C18 . . . . 173.9(3) ?
O3 C18 C19 N3 . . . . 18.0(4) ?
C26 N4 C20 C21 . . . . -176.2(3) ?
C26 N4 C20 C25 . . . . 3.1(4) ?
N4 C20 C21 C22 . . . . -179.3(3) ?
C25 C20 C21 C22 . . . . 1.4(5) ?
C20 C21 C22 C23 . . . . -1.2(6) ?
C21 C22 C23 C24 . . . . 1.4(6) ?
C22 C23 C24 C25 . . . . -1.6(6) ?
C27 N5 C25 C20 . . . . 0.8(5) ?
C27 N5 C25 C24 . . . . 176.6(4) ?
C21 C20 C25 N5 . . . . 174.5(3) ?
N4 C20 C25 N5 . . . . -4.9(5) ?
C21 C20 C25 C24 . . . . -1.5(5) ?
N4 C20 C25 C24 . . . . 179.2(3) ?
C23 C24 C25 N5 . . . . -174.4(4) ?
C23 C24 C25 C20 . . . . 1.7(6) ?
C20 N4 C26 O4 . . . . -175.3(3) ?
C20 N4 C26 C27 . . . . 2.2(4) ?
C34 O4 C26 N4 . . . . -8.9(4) ?
C34 O4 C26 C27 . . . . 173.4(3) ?
C25 N5 C27 C26 . . . . 4.4(5) ?
C25 N5 C27 C28 . . . . -174.2(3) ?
N4 C26 C27 N5 . . . . -6.3(5) ?
O4 C26 C27 N5 . . . . 171.2(3) ?
N4 C26 C27 C28 . . . . 172.2(3) ?
O4 C26 C27 C28 . . . . -10.2(4) ?
N5 C27 C28 C29 . . . . 140.0(3) ?
C26 C27 C28 C29 . . . . -38.6(4) ?
N5 C27 C28 C33 . . . . -36.4(4) ?
C26 C27 C28 C33 . . . . 145.1(3) ?
C33 C28 C29 C30 . . . . 1.8(5) ?
C27 C28 C29 C30 . . . . -174.4(3) ?
C28 C29 C30 C31 . . . . -0.4(5) ?
C29 C30 C31 C32 . . . . -0.3(5) ?
C30 C31 C32 C33 . . . . -0.5(6) ?
C29 C28 C33 C32 . . . . -2.7(5) ?
C27 C28 C33 C32 . . . . 173.7(3) ?
C31 C32 C33 C28 . . . . 2.0(6) ?
C26 O4 C34 C35 . . . . -176.2(3) ?
C36 N6 C35 C34 . . . . -123.1(3) ?
C38 N6 C35 C34 . . . . 69.5(4) ?
O4 C34 C35 N6 . . . . 60.0(4) ?
C35 N6 C36 O5 . . . . 0.0(5) ?
C38 N6 C36 O5 . . . . 168.8(3) ?
C35 N6 C36 O6 . . . . -178.5(3) ?
C38 N6 C36 O6 . . . . -9.7(4) ?
C37 O6 C36 O5 . . . . 177.0(3) ?
C37 O6 C36 N6 . . . . -4.4(4) ?
C36 O6 C37 C38 . . . . 15.8(4) ?
C36 N6 C38 C37 . . . . 18.4(4) ?
C35 N6 C38 C37 . . . . -173.1(3) ?
O6 C37 C38 N6 . . . . -19.7(4) ?
